data_2227837
loop_
_publ_author_name
'Wang, Lu-lu'
'Yang, Wen-ge'
'Zhu, Jing'
'Wang, Kai'
'Hu, Yong-hong'

_publ_section_title
;
 1,2-Bis(4-methylphenoxy)ethane
;
_journal_coeditor_code NG5032
_journal_issue 11
_journal_name_full 'Acta Crystallographica Section E'
_journal_page_first o3000
_journal_paper_doi 10.1107/S1600536810042613
_journal_volume 66
_journal_year 2010
_chemical_formula_iupac 'C16 H18 O2'
_chemical_formula_moiety 'C16 H18 O2'
_chemical_formula_sum 'C16 H18 O2'
_chemical_formula_weight 242.30
_chemical_name_common 1,2-Bis(4-methylphenoxy)ethane
_chemical_name_systematic
;
1-methyl-4-[2-(4-methylphenoxy)ethoxy]benzene
;
_space_group_IT_number 15
_symmetry_cell_setting monoclinic
_symmetry_space_group_name_Hall '-C 2yc'
_symmetry_space_group_name_H-M 'C 1 2/c 1'
_atom_sites_solution_hydrogens geom
_atom_sites_solution_primary direct
_atom_sites_solution_secondary difmap
_audit_creation_method SHELXL-97
_cell_angle_alpha 90.00
_cell_angle_beta 93.55(3)
_cell_angle_gamma 90.00
_cell_formula_units_Z 4
_cell_length_a 27.173(5)
_cell_length_b 5.5510(11)
_cell_length_c 9.2780(19)
_cell_measurement_reflns_used 25
_cell_measurement_temperature 293(2)
_cell_measurement_theta_max 12
_cell_measurement_theta_min 9
_cell_volume 1396.8(5)
_computing_cell_refinement 'CAD-4 EXPRESS (Enraf--Nonius, 1994)'
_computing_data_collection 'CAD-4 EXPRESS (Enraf--Nonius, 1994)'
_computing_data_reduction 'XCAD4 (Harms & Wocadlo, 1995)'
_computing_molecular_graphics 'SHELXTL (Sheldrick, 2008)'
_computing_publication_material 'PLATON (Spek, 2009)'
_computing_structure_refinement 'SHELXL97 (Sheldrick, 2008)'
_computing_structure_solution 'SHELXS97 (Sheldrick, 2008)'
_diffrn_ambient_temperature 293(2)
_diffrn_measured_fraction_theta_full 0.999
_diffrn_measured_fraction_theta_max 0.999
_diffrn_measurement_device_type 'Enraf--Nonius CAD-4'
_diffrn_measurement_method \w/2\q
_diffrn_radiation_monochromator graphite
_diffrn_radiation_source 'fine-focus sealed tube'
_diffrn_radiation_type MoK\a
_diffrn_radiation_wavelength 0.71073
_diffrn_reflns_av_R_equivalents 0.0833
_diffrn_reflns_av_sigmaI/netI 0.1153
_diffrn_reflns_limit_h_max 32
_diffrn_reflns_limit_h_min -32
_diffrn_reflns_limit_k_max 6
_diffrn_reflns_limit_k_min 0
_diffrn_reflns_limit_l_max 11
_diffrn_reflns_limit_l_min -11
_diffrn_reflns_number 2542
_diffrn_reflns_theta_full 25.30
_diffrn_reflns_theta_max 25.30
_diffrn_reflns_theta_min 1.50
_diffrn_standards_decay_% 1
_diffrn_standards_interval_count 200
_diffrn_standards_interval_time 2
_diffrn_standards_number 3
_exptl_absorpt_coefficient_mu 0.075
_exptl_absorpt_correction_T_max 0.9963
_exptl_absorpt_correction_T_min 0.9780
_exptl_absorpt_correction_type psi-scan
_exptl_absorpt_process_details '(North <i>et al.</i>, 1968)'
_exptl_crystal_colour colorless
_exptl_crystal_density_diffrn 1.152
_exptl_crystal_density_method 'not measured'
_exptl_crystal_description prism
_exptl_crystal_F_000 520
_exptl_crystal_size_max 0.30
_exptl_crystal_size_mid 0.30
_exptl_crystal_size_min 0.05
_refine_diff_density_max 0.131
_refine_diff_density_min -0.144
_refine_ls_extinction_method none
_refine_ls_goodness_of_fit_ref 1.004
_refine_ls_hydrogen_treatment constr
_refine_ls_matrix_type full
_refine_ls_number_parameters 82
_refine_ls_number_reflns 1276
_refine_ls_number_restraints 0
_refine_ls_restrained_S_all 1.004
_refine_ls_R_factor_all 0.1234
_refine_ls_R_factor_gt 0.0574
_refine_ls_shift/su_max 0.000
_refine_ls_shift/su_mean 0.000
_refine_ls_structure_factor_coef Fsqd
_refine_ls_weighting_details 'calc w=1/[\s^2^(Fo^2^)+(0.0220P)^2^+0.0000P] where P=(Fo^2^+2Fc^2^)/3'
_refine_ls_weighting_scheme calc
_refine_ls_wR_factor_gt 0.1027
_refine_ls_wR_factor_ref 0.1305
_reflns_number_gt 636
_reflns_number_total 1276
_reflns_threshold_expression I>2\s(I)
_cod_data_source_file ng5032.cif
_cod_data_source_block I
_cod_original_sg_symbol_H-M 'C 2/c'
_cod_database_code 2227837
_cod_database_fobs_code 2227837

loop_
_symmetry_equiv_pos_as_xyz
'x, y, z'
'-x, y, -z+1/2'
'x+1/2, y+1/2, z'
'-x+1/2, y+1/2, -z+1/2'
'-x, -y, -z'
'x, -y, z-1/2'
'-x+1/2, -y+1/2, -z'
'x+1/2, -y+1/2, z-1/2'

loop_
_atom_site_type_symbol
_atom_site_label
_atom_site_fract_x
_atom_site_fract_y
_atom_site_fract_z
_atom_site_U_iso_or_equiv
_atom_site_adp_type
_atom_site_calc_flag
_atom_site_refinement_flags
_atom_site_occupancy
_atom_site_disorder_assembly
_atom_site_disorder_group
O O 0.52863(6) 0.2044(3) 0.12559(15) 0.0667(6) Uani d . 1 . .
C C1 0.65274(9) 0.1203(6) -0.0026(3) 0.0768(9) Uani d . 1 . .
H H1A 0.6793 0.0147 0.0075 0.092 Uiso calc R 1 . .
C C2 0.61155(9) 0.0757(5) 0.0739(2) 0.0660(7) Uani d . 1 . .
H H2A 0.6105 -0.0578 0.1342 0.079 Uiso calc R 1 . .
C C3 0.57211(9) 0.2313(5) 0.0597(2) 0.0543(6) Uani d . 1 . .
C C4 0.57452(9) 0.4268(5) -0.0305(2) 0.0635(7) Uani d . 1 . .
H H4A 0.5479 0.5321 -0.0411 0.076 Uiso calc R 1 . .
C C5 0.61569(10) 0.4681(5) -0.1049(3) 0.0704(8) Uani d . 1 . .
H H5A 0.6166 0.6022 -0.1647 0.085 Uiso calc R 1 . .
C C6 0.65576(10) 0.3158(6) -0.0932(3) 0.0752(9) Uani d . 1 . .
C C7 0.70126(10) 0.3646(6) -0.1759(3) 0.1183(13) Uani d . 1 . .
H H7A 0.7254 0.2418 -0.1539 0.177 Uiso calc R 1 . .
H H7B 0.7147 0.5190 -0.1485 0.177 Uiso calc R 1 . .
H H7C 0.6924 0.3637 -0.2777 0.177 Uiso calc R 1 . .
C C8 0.52487(8) 0.0048(5) 0.2210(2) 0.0663(8) Uani d . 1 . .
H H8A 0.5499 0.0169 0.2998 0.080 Uiso calc R 1 . .
H H8B 0.5300 -0.1444 0.1696 0.080 Uiso calc R 1 . .

loop_
_atom_site_aniso_label
_atom_site_aniso_U_11
_atom_site_aniso_U_22
_atom_site_aniso_U_33
_atom_site_aniso_U_12
_atom_site_aniso_U_13
_atom_site_aniso_U_23
O 0.0811(12) 0.0665(12) 0.0532(9) 0.0140(11) 0.0085(9) 0.0125(11)
C1 0.0708(18) 0.082(2) 0.0774(18) 0.0161(17) 0.0044(15) -0.001(2)
C2 0.0797(17) 0.0638(18) 0.0538(14) 0.0115(17) -0.0030(13) 0.0044(16)
C3 0.0670(16) 0.0574(16) 0.0382(12) 0.0066(15) -0.0003(12) -0.0046(13)
C4 0.0806(18) 0.0546(17) 0.0548(13) 0.0090(15) 0.0012(13) 0.0019(16)
C5 0.0858(19) 0.0658(19) 0.0595(15) -0.0035(17) 0.0023(15) 0.0060(17)
C6 0.0771(19) 0.087(2) 0.0617(16) -0.0028(19) 0.0093(15) -0.006(2)
C7 0.088(2) 0.152(4) 0.118(2) -0.005(2) 0.0279(19) 0.008(3)
C8 0.0914(19) 0.0611(16) 0.0462(12) 0.0077(15) 0.0023(12) 0.0064(14)

loop_
_atom_type_symbol
_atom_type_description
_atom_type_scat_dispersion_real
_atom_type_scat_dispersion_imag
_atom_type_scat_source
C C 0.0033 0.0016 'International Tables Vol C Tables 4.2.6.8 and 6.1.1.4'
H H 0.0000 0.0000 'International Tables Vol C Tables 4.2.6.8 and 6.1.1.4'
O O 0.0106 0.0060 'International Tables Vol C Tables 4.2.6.8 and 6.1.1.4'

loop_
_geom_angle_atom_site_label_1
_geom_angle_atom_site_label_2
_geom_angle_atom_site_label_3
_geom_angle_site_symmetry_1
_geom_angle_site_symmetry_3
_geom_angle
_geom_angle_publ_flag
C3 O C8 . . 117.25(18) ?
C6 C1 C2 . . 122.3(3) ?
C6 C1 H1A . . 118.9 ?
C2 C1 H1A . . 118.9 ?
C3 C2 C1 . . 119.2(3) ?
C3 C2 H2A . . 120.4 ?
C1 C2 H2A . . 120.4 ?
O C3 C4 . . 115.6(2) ?
O C3 C2 . . 125.2(2) ?
C4 C3 C2 . . 119.2(2) ?
C5 C4 C3 . . 120.7(3) ?
C5 C4 H4A . . 119.7 ?
C3 C4 H4A . . 119.7 ?
C4 C5 C6 . . 121.6(3) ?
C4 C5 H5A . . 119.2 ?
C6 C5 H5A . . 119.2 ?
C1 C6 C5 . . 117.0(3) ?
C1 C6 C7 . . 122.0(3) ?
C5 C6 C7 . . 121.0(3) ?
C6 C7 H7A . . 109.5 ?
C6 C7 H7B . . 109.5 ?
H7A C7 H7B . . 109.5 ?
C6 C7 H7C . . 109.5 ?
H7A C7 H7C . . 109.5 ?
H7B C7 H7C . . 109.5 ?
O C8 C8 . 2_655 109.05(18) ?
O C8 H8A . . 109.9 ?
C8 C8 H8A 2_655 . 109.9 ?
O C8 H8B . . 109.9 ?
C8 C8 H8B 2_655 . 109.9 ?
H8A C8 H8B . . 108.3 ?

loop_
_geom_bond_atom_site_label_1
_geom_bond_atom_site_label_2
_geom_bond_site_symmetry_2
_geom_bond_distance
_geom_bond_publ_flag
O C3 . 1.372(2) ?
O C8 . 1.426(3) ?
C1 C6 . 1.378(4) ?
C1 C2 . 1.384(3) ?
C1 H1A . 0.9300 ?
C2 C3 . 1.376(3) ?
C2 H2A . 0.9300 ?
C3 C4 . 1.375(3) ?
C4 C5 . 1.370(3) ?
C4 H4A . 0.9300 ?
C5 C6 . 1.377(4) ?
C5 H5A . 0.9300 ?
C6 C7 . 1.519(3) ?
C7 H7A . 0.9600 ?
C7 H7B . 0.9600 ?
C7 H7C . 0.9600 ?
C8 C8 2_655 1.485(4) ?
C8 H8A . 0.9700 ?
C8 H8B . 0.9700 ?

loop_
_geom_hbond_atom_site_label_D
_geom_hbond_atom_site_label_H
_geom_hbond_atom_site_label_A
_geom_hbond_distance_DH
_geom_hbond_distance_HA
_geom_hbond_distance_DA
_geom_hbond_angle_DHA
C8 H8A Cg1 0.97 2.85 3.664(3) 142

loop_
_geom_torsion_atom_site_label_1
_geom_torsion_atom_site_label_2
_geom_torsion_atom_site_label_3
_geom_torsion_atom_site_label_4
_geom_torsion_site_symmetry_1
_geom_torsion_site_symmetry_2
_geom_torsion_site_symmetry_3
_geom_torsion_site_symmetry_4
_geom_torsion
_geom_torsion_publ_flag
C6 C1 C2 C3 . . . . -0.1(4) ?
C8 O C3 C4 . . . . -179.46(19) ?
C8 O C3 C2 . . . . 2.8(3) ?
C1 C2 C3 O . . . . 177.9(2) ?
C1 C2 C3 C4 . . . . 0.2(3) ?
O C3 C4 C5 . . . . -178.3(2) ?
C2 C3 C4 C5 . . . . -0.4(3) ?
C3 C4 C5 C6 . . . . 0.5(4) ?
C2 C1 C6 C5 . . . . 0.1(4) ?
C2 C1 C6 C7 . . . . 179.5(2) ?
C4 C5 C6 C1 . . . . -0.3(4) ?
C4 C5 C6 C7 . . . . -179.7(3) ?
C3 O C8 C8 . . . 2_655 -179.03(19) ?
